data_7040517
loop_
_publ_author_name
'Rehm, Tobias'
'Rothemund, Matthias'
'Muenzner, Julienne K.'
'Noor, Awal'
'Kempe, Rhett'
'Schobert, Rainer'

_publ_section_title
;
 Novel cis-[(NHC)(1)(NHC)(2)(L)Cl]platinum(ii) complexes - synthesis,
 structures, and anticancer activities.
;
_journal_issue 39
_journal_name_full 'Dalton transactions (Cambridge, England : 2003)'
_journal_page_first 15390
_journal_paper_doi 10.1039/c6dt02350a
_journal_volume 45
_journal_year 2016
_chemical_formula_sum 'C34 H28 Cl2 F2 N4 Pt'
_chemical_formula_weight 796.59
_chemical_name_systematic
;
 ?
;
_space_group_crystal_system monoclinic
_space_group_IT_number 15
_space_group_name_Hall '-C 2yc'
_space_group_name_H-M_alt 'C 1 2/c 1'
_symmetry_space_group_name_Hall '-C 2yc'
_symmetry_space_group_name_H-M 'C 1 2/c 1'
_atom_sites_solution_hydrogens geom
_audit_creation_method SHELXL-2014
_audit_update_record
;
2016-05-23 deposited with the CCDC.
2016-08-29 downloaded from the CCDC.
;
_cell_angle_alpha 90
_cell_angle_beta 113.895(5)
_cell_angle_gamma 90
_cell_formula_units_Z 4
_cell_length_a 15.6790(6)
_cell_length_b 14.1220(6)
_cell_length_c 15.1390(8)
_cell_measurement_reflns_used 21368
_cell_measurement_temperature 133(2)
_cell_measurement_theta_max 53.09
_cell_measurement_theta_min 4.05
_cell_volume 3064.8(3)
_computing_cell_refinement X-AREA-STOE
_computing_data_collection X-AREA-STOE
_computing_data_reduction X-AREA-STOE
_computing_structure_refinement 'SHELXL-2014 (Sheldrick, 2014)'
_computing_structure_solution SIR-97
_diffrn_ambient_temperature 133(2)
_diffrn_measured_fraction_theta_full 1.000
_diffrn_measured_fraction_theta_max 0.994
_diffrn_measurement_device_type STOE-IPDSII
_diffrn_radiation_type MoK\a
_diffrn_radiation_wavelength 0.71069
_diffrn_reflns_av_R_equivalents 0.0726
_diffrn_reflns_av_unetI/netI 0.0451
_diffrn_reflns_Laue_measured_fraction_full 1.000
_diffrn_reflns_Laue_measured_fraction_max 0.994
_diffrn_reflns_limit_h_max 19
_diffrn_reflns_limit_h_min -19
_diffrn_reflns_limit_k_max 17
_diffrn_reflns_limit_k_min -17
_diffrn_reflns_limit_l_max 18
_diffrn_reflns_limit_l_min -18
_diffrn_reflns_number 19249
_diffrn_reflns_point_group_measured_fraction_full 1.000
_diffrn_reflns_point_group_measured_fraction_max 0.994
_diffrn_reflns_theta_full 25.240
_diffrn_reflns_theta_max 26.218
_diffrn_reflns_theta_min 2.024
_diffrn_source 'fine-focus sealed tube'
_exptl_absorpt_coefficient_mu 4.796
_exptl_absorpt_correction_T_max 0.5065
_exptl_absorpt_correction_T_min 0.2483
_exptl_absorpt_correction_type numerical
_exptl_crystal_colour colourless
_exptl_crystal_density_diffrn 1.726
_exptl_crystal_description block
_exptl_crystal_F_000 1560
_exptl_crystal_size_max 0.21
_exptl_crystal_size_mid 0.14
_exptl_crystal_size_min 0.08
_refine_diff_density_max 2.304
_refine_diff_density_min -1.111
_refine_diff_density_rms 0.128
_refine_ls_extinction_method none
_refine_ls_goodness_of_fit_ref 0.984
_refine_ls_hydrogen_treatment constr
_refine_ls_matrix_type full
_refine_ls_number_parameters 204
_refine_ls_number_reflns 3070
_refine_ls_number_restraints 18
_refine_ls_restrained_S_all 1.008
_refine_ls_R_factor_all 0.0350
_refine_ls_R_factor_gt 0.0267
_refine_ls_shift/su_max 0.000
_refine_ls_shift/su_mean 0.000
_refine_ls_structure_factor_coef Fsqd
_refine_ls_weighting_details 'w=1/[\s^2^(Fo^2^)+(0.0377P)^2^] where P=(Fo^2^+2Fc^2^)/3'
_refine_ls_weighting_scheme calc
_refine_ls_wR_factor_gt 0.0625
_refine_ls_wR_factor_ref 0.0639
_reflns_Friedel_coverage 0.000
_reflns_number_gt 2627
_reflns_number_total 3070
_reflns_threshold_expression 'I > 2\s(I)'
_cod_data_source_file c6dt02350a2.cif
_cod_data_source_block shelx
_cod_depositor_comments
;
The following automatic conversions were performed:

'_exptl_absorpt_correction_type' value 'Numerical' changed to
'numerical' according to
/usr/data/users/saulius/crontab/automatic-downloads/rss-feeds/RSC/lib/dictionaries/cif_core.dic
dictionary named 'cif_core.dic' version 2.4.2 from 2011-04-26.

Automatic conversion script
Id: cif_fix_values 4268 2015-11-12 08:31:59Z antanas 

 Adding full bibliography for 7040517--7040520.cif.
;
_cod_database_code 7040517
_shelx_space_group_comment
;
The symmetry employed for this shelxl refinement is uniquely defined
by the following loop, which should always be used as a source of
symmetry information in preference to the above space-group names.
They are only intended as comments.
;
_shelxl_version_number 2014-3

loop_
_space_group_symop_operation_xyz
'x, y, z'
'-x, y, -z+1/2'
'x+1/2, y+1/2, z'
'-x+1/2, y+1/2, -z+1/2'
'-x, -y, -z'
'x, -y, z-1/2'
'-x+1/2, -y+1/2, -z'
'x+1/2, -y+1/2, z-1/2'

loop_
_atom_site_label
_atom_site_type_symbol
_atom_site_fract_x
_atom_site_fract_y
_atom_site_fract_z
_atom_site_U_iso_or_equiv
_atom_site_adp_type
_atom_site_occupancy
_atom_site_site_symmetry_order
_atom_site_calc_flag
_atom_site_refinement_flags_posn
_atom_site_refinement_flags_adp
_atom_site_refinement_flags_occupancy
Pt1 Pt 0.0000 0.94642(2) 0.7500 0.02500(8) Uani 1 2 d S T P
Cl1 Cl -0.05583(8) 0.83072(8) 0.62774(8) 0.0349(2) Uani 1 1 d . . .
C1 C -0.0530(3) 1.0395(3) 0.6447(3) 0.0280(9) Uani 1 1 d . . .
C2 C -0.1566(3) 1.1265(3) 0.5253(3) 0.0357(10) Uani 1 1 d . . .
H2 H -0.2138 1.1546 0.4836 0.043 Uiso 1 1 calc R U .
C3 C -0.0737(3) 1.1404(3) 0.5230(3) 0.0341(10) Uani 1 1 d . . .
H3 H -0.0606 1.1797 0.4792 0.041 Uiso 1 1 calc R U .
C4 C 0.0887(3) 1.0821(3) 0.6174(3) 0.0314(9) Uani 1 1 d . . .
H4A H 0.0963 1.0755 0.5559 0.038 Uiso 1 1 calc R U .
H4B H 0.1156 1.0250 0.6568 0.038 Uiso 1 1 calc R U .
C5 C 0.1420(3) 1.1676(3) 0.6703(3) 0.0333(10) Uani 1 1 d . . .
C6 C 0.1054(4) 1.2323(3) 0.7135(4) 0.0445(12) Uani 1 1 d . . .
H6 H 0.0434 1.2244 0.7083 0.053 Uiso 1 1 calc R U .
C7 C 0.1580(6) 1.3089(4) 0.7645(4) 0.068(2) Uani 1 1 d . . .
H7 H 0.1325 1.3528 0.7948 0.082 Uiso 1 1 calc R U .
C8 C 0.2462(6) 1.3202(5) 0.7706(4) 0.076(2) Uani 1 1 d . U .
N1 N -0.0104(2) 1.0865(2) 0.5964(3) 0.0284(8) Uani 1 1 d . . .
C9 C -0.2145(5) 0.7564(6) 0.7307(5) 0.084(2) Uani 1 1 d . U .
H9 H -0.1519 0.7644 0.7378 0.100 Uiso 1 1 calc R U .
C10 C 0.2327(4) 1.1790(5) 0.6792(4) 0.0604(17) Uani 1 1 d . . .
H10 H 0.2592 1.1345 0.6506 0.072 Uiso 1 1 calc R U .
C11 C -0.2188(3) 1.0281(4) 0.6268(3) 0.0382(11) Uani 1 1 d . . .
H11A H -0.2276 1.0729 0.6727 0.046 Uiso 1 1 calc R U .
H11B H -0.1996 0.9664 0.6599 0.046 Uiso 1 1 calc R U .
C12 C -0.3092(3) 1.0164(3) 0.5406(3) 0.0315(9) Uani 1 1 d . . .
C13 C -0.3761(3) 1.0879(3) 0.5148(4) 0.0347(10) Uani 1 1 d . . .
H13 H -0.3639 1.1445 0.5518 0.042 Uiso 1 1 calc R U .
N2 N -0.1442(2) 1.0640(3) 0.5994(3) 0.0303(8) Uani 1 1 d . . .
C14 C -0.4598(3) 1.0773(4) 0.4362(4) 0.0436(12) Uani 1 1 d . . .
H14 H -0.5049 1.1266 0.4187 0.052 Uiso 1 1 calc R U .
C15 C -0.4778(3) 0.9956(4) 0.3836(4) 0.0474(13) Uani 1 1 d . . .
C16 C -0.4142(4) 0.9230(4) 0.4078(4) 0.0466(13) Uani 1 1 d . . .
H16 H -0.4278 0.8662 0.3710 0.056 Uiso 1 1 calc R U .
C17 C -0.3293(3) 0.9340(3) 0.4874(4) 0.0404(11) Uani 1 1 d . . .
H17 H -0.2849 0.8842 0.5050 0.048 Uiso 1 1 calc R U .
F1 F -0.2268(5) 0.9073(5) 0.8093(5) 0.0645(19) Uani 0.5 1 d . U P
F2 F -0.5633(4) 0.9785(5) 0.3102(4) 0.0521(15) Uani 0.5 1 d . . P

loop_
_atom_site_aniso_label
_atom_site_aniso_U_11
_atom_site_aniso_U_22
_atom_site_aniso_U_33
_atom_site_aniso_U_23
_atom_site_aniso_U_13
_atom_site_aniso_U_12
Pt1 0.02955(12) 0.02442(12) 0.02494(12) 0.000 0.01509(9) 0.000
Cl1 0.0458(6) 0.0317(5) 0.0341(6) -0.0076(4) 0.0232(5) -0.0079(5)
C1 0.031(2) 0.029(2) 0.025(2) -0.0031(17) 0.0121(16) -0.0020(16)
C2 0.035(2) 0.040(2) 0.030(2) 0.0063(19) 0.0106(19) 0.0035(19)
C3 0.040(2) 0.032(2) 0.029(2) 0.0076(19) 0.0131(19) -0.0010(18)
C4 0.034(2) 0.034(2) 0.031(2) -0.0011(18) 0.0175(18) -0.0024(17)
C5 0.043(2) 0.034(2) 0.025(2) 0.0029(18) 0.0147(19) -0.0063(19)
C6 0.056(3) 0.038(3) 0.033(3) -0.003(2) 0.012(2) 0.001(2)
C7 0.124(6) 0.032(3) 0.033(3) 0.001(2) 0.017(3) -0.004(3)
C8 0.126(5) 0.064(4) 0.042(3) -0.008(3) 0.039(4) -0.054(4)
N1 0.0312(18) 0.0284(17) 0.0278(19) 0.0008(14) 0.0142(15) -0.0009(14)
C9 0.087(4) 0.120(5) 0.058(4) -0.016(4) 0.045(3) -0.067(4)
C10 0.060(3) 0.088(4) 0.049(3) -0.020(3) 0.038(3) -0.038(3)
C11 0.033(2) 0.052(3) 0.034(2) 0.007(2) 0.0184(19) 0.0006(19)
C12 0.035(2) 0.037(2) 0.029(2) 0.0011(19) 0.0196(19) -0.0026(18)
C13 0.035(2) 0.033(2) 0.039(3) 0.0036(19) 0.019(2) 0.0028(18)
N2 0.0303(17) 0.0366(19) 0.0259(17) 0.0031(16) 0.0135(14) -0.0007(15)
C14 0.038(2) 0.048(3) 0.046(3) 0.010(2) 0.018(2) 0.011(2)
C15 0.040(3) 0.064(3) 0.040(3) -0.004(3) 0.018(2) -0.009(2)
C16 0.054(3) 0.048(3) 0.041(3) -0.013(2) 0.024(2) -0.008(2)
C17 0.047(3) 0.040(3) 0.041(3) -0.001(2) 0.025(2) 0.006(2)
F1 0.081(4) 0.065(4) 0.041(3) -0.010(3) 0.017(3) -0.050(3)
F2 0.039(3) 0.075(4) 0.034(3) -0.005(3) 0.006(2) -0.013(3)

loop_
_atom_type_symbol
_atom_type_description
_atom_type_scat_dispersion_real
_atom_type_scat_dispersion_imag
_atom_type_scat_source
C C 0.0033 0.0016 'International Tables Vol C Tables 4.2.6.8 and 6.1.1.4'
H H 0.0000 0.0000 'International Tables Vol C Tables 4.2.6.8 and 6.1.1.4'
N N 0.0061 0.0033 'International Tables Vol C Tables 4.2.6.8 and 6.1.1.4'
F F 0.0171 0.0103 'International Tables Vol C Tables 4.2.6.8 and 6.1.1.4'
Cl Cl 0.1484 0.1585 'International Tables Vol C Tables 4.2.6.8 and 6.1.1.4'
Pt Pt -1.7033 8.3905 'International Tables Vol C Tables 4.2.6.8 and 6.1.1.4'

loop_
_geom_angle_atom_site_label_1
_geom_angle_atom_site_label_2
_geom_angle_atom_site_label_3
_geom_angle
_geom_angle_site_symmetry_1
_geom_angle_site_symmetry_3
C1 Pt1 C1 96.4(2) . 2_556
C1 Pt1 Cl1 176.94(12) . 2_556
C1 Pt1 Cl1 85.76(12) 2_556 2_556
C1 Pt1 Cl1 85.76(12) . .
C1 Pt1 Cl1 176.94(12) 2_556 .
Cl1 Pt1 Cl1 92.17(6) 2_556 .
N1 C1 N2 104.7(3) . .
N1 C1 Pt1 128.9(3) . .
N2 C1 Pt1 126.3(3) . .
C3 C2 N2 107.4(4) . .
C2 C3 N1 106.9(4) . .
N1 C4 C5 113.4(4) . .
C6 C5 C10 119.1(5) . .
C6 C5 C4 122.5(4) . .
C10 C5 C4 118.3(5) . .
C5 C6 C7 120.9(6) . .
C8 C7 C6 119.2(7) . .
F1 C8 C7 105.5(8) 3 .
F1 C8 C9 132.4(8) 3 3
C7 C8 C9 121.5(6) . 3
C1 N1 C3 110.8(4) . .
C1 N1 C4 125.5(4) . .
C3 N1 C4 123.7(4) . .
C8 C9 C10 119.4(6) 3_445 3_445
C5 C10 C9 119.8(6) . 3
N2 C11 C12 111.8(4) . .
C17 C12 C13 118.7(4) . .
C17 C12 C11 121.0(4) . .
C13 C12 C11 120.2(4) . .
C14 C13 C12 120.6(5) . .
C1 N2 C2 110.3(4) . .
C1 N2 C11 124.2(4) . .
C2 N2 C11 125.4(4) . .
C15 C14 C13 119.8(5) . .
C14 C15 F2 121.7(5) . .
C14 C15 C16 121.3(5) . .
F2 C15 C16 116.7(6) . .
C15 C16 C17 118.9(5) . .
C12 C17 C16 120.8(4) . .

loop_
_geom_bond_atom_site_label_1
_geom_bond_atom_site_label_2
_geom_bond_distance
_geom_bond_site_symmetry_2
Pt1 C1 1.972(4) .
Pt1 C1 1.972(4) 2_556
Pt1 Cl1 2.3556(11) 2_556
Pt1 Cl1 2.3556(11) .
C1 N1 1.348(6) .
C1 N2 1.355(5) .
C2 C3 1.328(7) .
C2 N2 1.378(6) .
C3 N1 1.380(5) .
C4 N1 1.455(5) .
C4 C5 1.502(6) .
C5 C6 1.376(7) .
C5 C10 1.383(7) .
C6 C7 1.390(8) .
C7 C8 1.358(10) .
C8 F1 1.354(9) 3
C8 C9 1.363(11) 3
C9 C8 1.363(11) 3_445
C9 C10 1.402(9) 3_445
C10 C9 1.402(9) 3
C11 N2 1.479(6) .
C11 C12 1.497(6) .
C12 C17 1.377(7) .
C12 C13 1.393(6) .
C13 C14 1.377(7) .
C14 C15 1.364(8) .
C15 F2 1.372(7) .
C15 C16 1.373(8) .
C16 C17 1.396(7) .
F1 C8 1.354(9) 3_445
